data_4110210
loop_
_publ_author_name
'Matthew J. Horner'
'K. Travis Holman'
'Michael D. Ward'

_publ_section_title
;
 Architectural Diversity and Elastic Networks in Hydrogen-Bonded Host
 Frameworks: From Molecular Jaws to Cylinders
;
_journal_name_full 'Journal of the American Chemical Society'
_journal_page_first 14640
_journal_page_last 14660
_journal_paper_doi 10.1021/ja0741574
_journal_volume 129
_journal_year 2007
_chemical_formula_sum 'C9 H15 N3 O3 S'
_chemical_formula_weight 245.30
_chemical_name_common 'guanidinium 3,4-dimethylbenzenesulfonate'
_chemical_name_systematic
; 
 ? 
;
_space_group_IT_number 62
_symmetry_cell_setting orthorhombic
_symmetry_space_group_name_Hall '-P 2ac 2n'
_symmetry_space_group_name_H-M 'P n m a'
_atom_sites_solution_hydrogens geom
_atom_sites_solution_primary direct
_atom_sites_solution_secondary difmap
_audit_creation_method SHELXL-97
_cell_angle_alpha 90.00
_cell_angle_beta 90.00
_cell_angle_gamma 90.00
_cell_formula_units_Z 4
_cell_length_a 18.695(3)
_cell_length_b 7.3907(10)
_cell_length_c 8.5401(12)
_cell_measurement_reflns_used 1031
_cell_measurement_temperature 173(2)
_cell_measurement_theta_max 24.784
_cell_measurement_theta_min 2.622
_cell_volume 1180.0(3)
_computing_cell_refinement 'SAINT, Bruker'
_computing_data_collection 'SMART, Bruker (or Siemens)'
_computing_data_reduction 'SAINT, Bruker'
_computing_molecular_graphics 'XSEED, L. Barbour; http://www.xseed.com'
_computing_publication_material CIFTAB
_computing_structure_refinement 'SHELXL-97 (Sheldrick, 1997)'
_computing_structure_solution 'SHELXS-97 (Sheldrick, 1990)'
_diffrn_ambient_temperature 173(2)
_diffrn_measured_fraction_theta_full 1.000
_diffrn_measured_fraction_theta_max 1.000
_diffrn_measurement_device_type 'SMART platform CCD, Bruker (or Siemens)'
_diffrn_measurement_method 'omega scans'
_diffrn_radiation_monochromator graphite
_diffrn_radiation_source 'fine-focus sealed tube'
_diffrn_radiation_type MoK\a
_diffrn_radiation_wavelength 0.71073
_diffrn_reflns_av_R_equivalents 0.0606
_diffrn_reflns_av_sigmaI/netI 0.0565
_diffrn_reflns_limit_h_max 23
_diffrn_reflns_limit_h_min -13
_diffrn_reflns_limit_k_max 9
_diffrn_reflns_limit_k_min -9
_diffrn_reflns_limit_l_max 9
_diffrn_reflns_limit_l_min -10
_diffrn_reflns_number 6228
_diffrn_reflns_theta_full 27.00
_diffrn_reflns_theta_max 27.00
_diffrn_reflns_theta_min 2.18
_exptl_absorpt_coefficient_mu 0.272
_exptl_absorpt_correction_T_max 0.9502
_exptl_absorpt_correction_T_min 0.9181
_exptl_absorpt_correction_type multi-scan
_exptl_absorpt_process_details 'SADABS, G. Sheldrick (1999)'
_exptl_crystal_colour colorless
_exptl_crystal_density_diffrn 1.381
_exptl_crystal_description needle
_exptl_crystal_F_000 520
_exptl_crystal_size_max 0.32
_exptl_crystal_size_mid 0.27
_exptl_crystal_size_min 0.19
_refine_diff_density_max 0.458
_refine_diff_density_min -0.384
_refine_diff_density_rms 0.064
_refine_ls_extinction_method none
_refine_ls_goodness_of_fit_ref 1.084
_refine_ls_hydrogen_treatment mixed
_refine_ls_matrix_type full
_refine_ls_number_parameters 93
_refine_ls_number_reflns 1392
_refine_ls_number_restraints 0
_refine_ls_restrained_S_all 1.084
_refine_ls_R_factor_all 0.0871
_refine_ls_R_factor_gt 0.0502
_refine_ls_shift/su_max 0.000
_refine_ls_shift/su_mean 0.000
_refine_ls_structure_factor_coef Fsqd
_refine_ls_weighting_details 'calc w=1/[\s^2^(Fo^2^)+(0.0592P)^2^+0.3898P] where P=(Fo^2^+2Fc^2^)/3'
_refine_ls_weighting_scheme calc
_refine_ls_wR_factor_gt 0.1239
_refine_ls_wR_factor_ref 0.1367
_reflns_number_gt 914
_reflns_number_total 1392
_reflns_threshold_expression >2sigma(I)
_cod_data_source_file ja0741574si20070910_040750_09.cif
_cod_data_source_block G3,4DMBS
_cod_database_code 4110210

loop_
_symmetry_equiv_pos_as_xyz
'x, y, z'
'-x+1/2, -y, z+1/2'
'x+1/2, -y+1/2, -z+1/2'
'-x, y+1/2, -z'
'-x, -y, -z'
'x-1/2, y, -z-1/2'
'-x-1/2, y-1/2, z-1/2'
'x, -y-1/2, z'

loop_
_atom_site_label
_atom_site_type_symbol
_atom_site_fract_x
_atom_site_fract_y
_atom_site_fract_z
_atom_site_U_iso_or_equiv
_atom_site_adp_type
_atom_site_occupancy
_atom_site_symmetry_multiplicity
_atom_site_calc_flag
_atom_site_refinement_flags
S1 S 0.36598(5) 0.2500 0.89862(11) 0.0328(3) Uani 1 2 d S
O1 O 0.30208(13) 0.2500 0.8008(3) 0.0383(7) Uani 1 2 d S
N1 N 0.19173(16) 0.2500 0.4086(4) 0.0405(8) Uani 1 2 d S
H1A H 0.1735 0.1469 0.4413 0.049 Uiso 0.50 1 calc PR
H1B H 0.1729 0.3531 0.4395 0.049 Uiso 0.50 1 calc PR
C1 C 0.4410(2) 0.2500 0.7736(4) 0.0329(9) Uani 1 2 d S
O2 O 0.37134(9) 0.0875(2) 0.9942(2) 0.0387(5) Uani 1 1 d .
N2 N 0.27574(12) 0.0953(3) 0.2665(3) 0.0415(6) Uani 1 1 d .
H2A H 0.2578 -0.0082 0.2988 0.050 Uiso 1 1 calc R
H2B H 0.3128 0.0960 0.2028 0.050 Uiso 1 1 calc R
C2 C 0.43181(19) 0.2500 0.6137(4) 0.0348(9) Uani 1 2 d S
H2 H 0.3849 0.2500 0.5711 0.042 Uiso 1 2 calc SR
C3 C 0.4918(2) 0.2500 0.5122(4) 0.0344(9) Uani 1 2 d S
C4 C 0.5595(2) 0.2500 0.5794(4) 0.0347(9) Uani 1 2 d S
C5 C 0.5674(2) 0.2500 0.7406(5) 0.0415(10) Uani 1 2 d S
H5 H 0.6142 0.2500 0.7840 0.050 Uiso 1 2 calc SR
C6 C 0.5093(2) 0.2500 0.8401(4) 0.0376(9) Uani 1 2 d S
H6 H 0.5155 0.2500 0.9505 0.045 Uiso 1 2 calc SR
C7 C 0.4809(2) 0.2500 0.3401(5) 0.0472(10) Uani 1 2 d S
H7A H 0.5143 0.3352 0.2914 0.071 Uiso 0.50 1 calc PR
H7B H 0.4317 0.2866 0.3164 0.071 Uiso 0.50 1 calc PR
H7C H 0.4895 0.1282 0.2989 0.071 Uiso 0.50 1 calc PR
C8 C 0.6246(2) 0.2500 0.4757(5) 0.0497(11) Uani 1 2 d S
H8A H 0.6670 0.2212 0.5383 0.074 Uiso 0.50 1 calc PR
H8B H 0.6304 0.3697 0.4280 0.074 Uiso 0.50 1 calc PR
H8C H 0.6188 0.1590 0.3932 0.074 Uiso 0.50 1 calc PR
C9 C 0.2471(2) 0.2500 0.3136(4) 0.0338(9) Uani 1 2 d S

loop_
_atom_site_aniso_label
_atom_site_aniso_U_11
_atom_site_aniso_U_22
_atom_site_aniso_U_33
_atom_site_aniso_U_23
_atom_site_aniso_U_13
_atom_site_aniso_U_12
S1 0.0368(5) 0.0252(4) 0.0365(5) 0.000 0.0020(4) 0.000
O1 0.0373(16) 0.0334(13) 0.0441(16) 0.000 -0.0007(12) 0.000
N1 0.050(2) 0.0269(15) 0.0448(19) 0.000 0.0136(17) 0.000
C1 0.043(2) 0.0208(15) 0.035(2) 0.000 0.0027(17) 0.000
O2 0.0459(12) 0.0271(9) 0.0432(10) 0.0046(8) 0.0031(8) -0.0009(7)
N2 0.0471(14) 0.0264(10) 0.0511(14) 0.0023(10) 0.0139(11) 0.0009(9)
C2 0.036(2) 0.0241(16) 0.044(2) 0.000 -0.0053(18) 0.000
C3 0.040(2) 0.0243(16) 0.039(2) 0.000 -0.0076(18) 0.000
C4 0.040(2) 0.0275(17) 0.036(2) 0.000 0.0000(18) 0.000
C5 0.037(2) 0.044(2) 0.044(2) 0.000 -0.0129(19) 0.000
C6 0.038(2) 0.041(2) 0.0337(19) 0.000 -0.0028(18) 0.000
C7 0.057(3) 0.047(2) 0.037(2) 0.000 -0.001(2) 0.000
C8 0.043(3) 0.055(3) 0.051(3) 0.000 0.000(2) 0.000
C9 0.043(2) 0.0263(17) 0.0318(19) 0.000 -0.0046(17) 0.000

loop_
_atom_type_symbol
_atom_type_description
_atom_type_scat_dispersion_real
_atom_type_scat_dispersion_imag
_atom_type_scat_source
C C 0.0033 0.0016 'International Tables Vol C Tables 4.2.6.8 and 6.1.1.4'
H H 0.0000 0.0000 'International Tables Vol C Tables 4.2.6.8 and 6.1.1.4'
N N 0.0061 0.0033 'International Tables Vol C Tables 4.2.6.8 and 6.1.1.4'
O O 0.0106 0.0060 'International Tables Vol C Tables 4.2.6.8 and 6.1.1.4'
S S 0.1246 0.1234 'International Tables Vol C Tables 4.2.6.8 and 6.1.1.4'

loop_
_geom_angle_atom_site_label_1
_geom_angle_atom_site_label_2
_geom_angle_atom_site_label_3
_geom_angle
_geom_angle_site_symmetry_1
_geom_angle_site_symmetry_3
O2 S1 O2 111.24(15) 8_565 .
O2 S1 O1 112.19(9) 8_565 .
O2 S1 O1 112.19(9) . .
O2 S1 C1 106.54(10) 8_565 .
O2 S1 C1 106.54(10) . .
O1 S1 C1 107.77(17) . .
C2 C1 C6 121.2(4) . .
C2 C1 S1 120.1(3) . .
C6 C1 S1 118.7(3) . .
C1 C2 C3 120.5(3) . .
C4 C3 C2 117.9(3) . .
C4 C3 C7 122.3(4) . .
C2 C3 C7 119.8(4) . .
C5 C4 C3 120.5(4) . .
C5 C4 C8 119.9(4) . .
C3 C4 C8 119.6(3) . .
C6 C5 C4 121.9(4) . .
C5 C6 C1 118.0(4) . .
N1 C9 N2 120.37(17) . .
N1 C9 N2 120.37(17) . 8_565
N2 C9 N2 119.2(3) . 8_565

loop_
_geom_bond_atom_site_label_1
_geom_bond_atom_site_label_2
_geom_bond_distance
_geom_bond_site_symmetry_2
S1 O2 1.4556(17) 8_565
S1 O2 1.4556(17) .
S1 O1 1.458(3) .
S1 C1 1.764(4) .
N1 C9 1.315(5) .
C1 C2 1.376(5) .
C1 C6 1.397(5) .
N2 C9 1.326(3) .
C2 C3 1.417(5) .
C3 C4 1.389(5) .
C3 C7 1.484(5) .
C4 C5 1.385(5) .
C4 C8 1.507(5) .
C5 C6 1.378(5) .
C9 N2 1.326(3) 8_565
